data_4071277
loop_
_publ_author_name
'Song, Li-Cheng'
'Zeng, Guang-Huai'
'Lou, Shao-Xia'
'Zan, Hui-Ning'
'Ming, Jiang-Bo'
'Hu, Qing-Mei'

_publ_section_title
;
 Synthetic and Structural Studies of Butterfly Fe/S/P Cluster Complexes
 Related to the Active Site of [FeFe]-Hydrogenases. Proton Reduction to
 H2Catalyzed by (\h1-Ph2PS-\h1)2Fe2(CO)6
;
_journal_issue 15
_journal_name_full Organometallics
_journal_page_first 3714
_journal_paper_doi 10.1021/om800077c
_journal_volume 27
_journal_year 2008
_chemical_formula_sum 'C25 H13 Fe4 O12 P S2'
_chemical_formula_weight 823.84
_chemical_name_systematic
; 
 ? 
;
_space_group_IT_number 9
_symmetry_cell_setting monoclinic
_symmetry_space_group_name_Hall 'C -2yc'
_symmetry_space_group_name_H-M 'C 1 c 1'
_atom_sites_solution_hydrogens geom
_atom_sites_solution_primary direct
_atom_sites_solution_secondary difmap
_audit_creation_method SHELXL-97
_cell_angle_alpha 90.00
_cell_angle_beta 98.215(7)
_cell_angle_gamma 90.00
_cell_formula_units_Z 4
_cell_length_a 10.268(4)
_cell_length_b 15.146(7)
_cell_length_c 20.165(9)
_cell_measurement_reflns_used 774
_cell_measurement_temperature 293(2)
_cell_measurement_theta_max 20.89
_cell_measurement_theta_min 2.51
_cell_volume 3104(2)
_computing_cell_refinement 'Bruker SMART'
_computing_data_collection 'Bruker SMART'
_computing_data_reduction 'Bruker SAINT'
_computing_molecular_graphics 'Bruker SHELXTL'
_computing_publication_material 'Bruker SHELXTL'
_computing_structure_refinement 'SHELXL-97 (Sheldrick, 1997)'
_computing_structure_solution 'SHELXS-97 (Sheldrick, 1990)'
_diffrn_ambient_temperature 293(2)
_diffrn_measured_fraction_theta_full 0.955
_diffrn_measured_fraction_theta_max 0.955
_diffrn_measurement_device_type 'CCD area detector'
_diffrn_measurement_method 'phi and omega scans'
_diffrn_radiation_monochromator graphite
_diffrn_radiation_source 'fine-focus sealed tube'
_diffrn_radiation_type MoK\a
_diffrn_radiation_wavelength 0.71073
_diffrn_reflns_av_R_equivalents 0.0376
_diffrn_reflns_av_sigmaI/netI 0.1024
_diffrn_reflns_limit_h_max 12
_diffrn_reflns_limit_h_min -11
_diffrn_reflns_limit_k_max 18
_diffrn_reflns_limit_k_min -9
_diffrn_reflns_limit_l_max 23
_diffrn_reflns_limit_l_min -23
_diffrn_reflns_number 5417
_diffrn_reflns_theta_full 25.02
_diffrn_reflns_theta_max 25.02
_diffrn_reflns_theta_min 2.04
_exptl_absorpt_coefficient_mu 2.077
_exptl_absorpt_correction_T_max 1.000000
_exptl_absorpt_correction_T_min 0.872579
_exptl_absorpt_correction_type multi-scan
_exptl_absorpt_process_details SADABS
_exptl_crystal_density_diffrn 1.763
_exptl_crystal_density_meas 0
_exptl_crystal_density_method 'not measured'
_exptl_crystal_F_000 1640
_exptl_crystal_size_max 0.30
_exptl_crystal_size_mid 0.25
_exptl_crystal_size_min 0.20
_refine_diff_density_max 0.376
_refine_diff_density_min -0.349
_refine_diff_density_rms 0.083
_refine_ls_abs_structure_details 'Flack H D (1983), Acta Cryst. A39, 876-881'
_refine_ls_abs_structure_Flack 0.00(2)
_refine_ls_extinction_method none
_refine_ls_goodness_of_fit_ref 1.043
_refine_ls_hydrogen_treatment mixed
_refine_ls_matrix_type full
_refine_ls_number_parameters 397
_refine_ls_number_reflns 4895
_refine_ls_number_restraints 2
_refine_ls_restrained_S_all 1.043
_refine_ls_R_factor_all 0.0856
_refine_ls_R_factor_gt 0.0490
_refine_ls_shift/su_max 0.001
_refine_ls_shift/su_mean 0.000
_refine_ls_structure_factor_coef Fsqd
_refine_ls_weighting_details 'calc w=1/[\s^2^(Fo^2^)+(0.0062P)^2^+0.0000P] where P=(Fo^2^+2Fc^2^)/3'
_refine_ls_weighting_scheme calc
_refine_ls_wR_factor_gt 0.0710
_refine_ls_wR_factor_ref 0.0801
_reflns_number_gt 3605
_reflns_number_total 4895
_reflns_threshold_expression >2sigma(I)
_cod_data_source_file om800077c-file004.cif
_cod_data_source_block 021106e
_cod_depositor_comments
;
The following automatic conversions were performed:

'_symmetry_cell_setting' value 'Monoclinic' changed to 'monoclinic'
according to /home/saulius/struct/CIF-dictionaries/cif_core.dic
dictionary named 'cif_core.dic' version 2.4.1 from
2010-06-29.

'_exptl_absorpt_correction_type' value 'MULTI-SCAN'
changed to 'multi-scan' according to
/home/saulius/struct/CIF-dictionaries/cif_core.dic dictionary named
'cif_core.dic' version 2.4.1 from 2010-06-29.

Automatic conversion script
Id: cif_fix_values 1715 2011-07-08 13:25:40Z adriana 
;
_cod_original_sg_symbol_H-M Cc
_cod_database_code 4071277

loop_
_symmetry_equiv_pos_as_xyz
'x, y, z'
'x, -y, z+1/2'
'x+1/2, y+1/2, z'
'x+1/2, -y+1/2, z+1/2'

loop_
_atom_site_label
_atom_site_type_symbol
_atom_site_fract_x
_atom_site_fract_y
_atom_site_fract_z
_atom_site_U_iso_or_equiv
_atom_site_adp_type
_atom_site_occupancy
_atom_site_symmetry_multiplicity
_atom_site_calc_flag
_atom_site_refinement_flags
Fe1 Fe 0.50244(10) 0.68364(6) 0.12204(6) 0.0316(3) Uani 1 1 d .
Fe2 Fe 0.51108(10) 0.52358(6) 0.07783(6) 0.0352(3) Uani 1 1 d .
Fe3 Fe 0.89616(10) 0.61249(7) 0.14359(6) 0.0368(3) Uani 1 1 d .
Fe4 Fe 0.79544(11) 0.55006(7) 0.23990(6) 0.0402(3) Uani 1 1 d .
P1 P 0.51641(19) 0.64543(12) 0.01683(10) 0.0301(5) Uani 1 1 d .
S1 S 0.67750(18) 0.59165(11) 0.14065(9) 0.0309(5) Uani 1 1 d .
S2 S 0.8498(2) 0.69385(12) 0.23126(10) 0.0392(6) Uani 1 1 d .
O1 O 0.2252(7) 0.7254(5) 0.0869(4) 0.080(2) Uani 1 1 d .
O2 O 0.6284(7) 0.8575(4) 0.1327(4) 0.087(2) Uani 1 1 d .
O3 O 0.4479(7) 0.6691(5) 0.2605(3) 0.083(2) Uani 1 1 d .
O4 O 0.4613(8) 0.4188(4) 0.1939(3) 0.090(3) Uani 1 1 d .
O5 O 0.6193(7) 0.3948(4) -0.0069(4) 0.077(2) Uani 1 1 d .
O6 O 0.2337(7) 0.5014(4) 0.0267(4) 0.083(2) Uani 1 1 d .
O7 O 0.9090(7) 0.4682(5) 0.0482(4) 0.085(2) Uani 1 1 d .
O8 O 0.9356(6) 0.7719(4) 0.0644(3) 0.067(2) Uani 1 1 d .
O9 O 1.1688(7) 0.5777(5) 0.2004(4) 0.082(2) Uani 1 1 d .
O10 O 1.0174(8) 0.5243(4) 0.3449(4) 0.097(3) Uani 1 1 d .
O11 O 0.6081(8) 0.5314(5) 0.3348(4) 0.089(2) Uani 1 1 d .
O12 O 0.7975(9) 0.3663(4) 0.1989(4) 0.110(3) Uani 1 1 d .
C1 C 0.3341(10) 0.7097(5) 0.0995(4) 0.046(2) Uani 1 1 d .
C2 C 0.5770(8) 0.7908(6) 0.1276(5) 0.048(2) Uani 1 1 d .
C3 C 0.4710(8) 0.6726(5) 0.2068(5) 0.045(2) Uani 1 1 d .
C4 C 0.4827(9) 0.4581(6) 0.1491(5) 0.054(3) Uani 1 1 d .
C5 C 0.5792(9) 0.4443(5) 0.0278(4) 0.043(2) Uani 1 1 d .
C6 C 0.3428(10) 0.5109(5) 0.0467(5) 0.047(2) Uani 1 1 d .
C7 C 0.9055(8) 0.5239(6) 0.0845(5) 0.052(2) Uani 1 1 d .
C8 C 0.9184(8) 0.7079(6) 0.0919(4) 0.044(2) Uani 1 1 d .
C9 C 1.0606(10) 0.5928(5) 0.1788(5) 0.051(2) Uani 1 1 d .
C10 C 0.9307(10) 0.5337(6) 0.3020(5) 0.060(3) Uani 1 1 d .
C11 C 0.6779(11) 0.5411(6) 0.2973(4) 0.055(3) Uani 1 1 d .
C12 C 0.7937(11) 0.4386(6) 0.2141(5) 0.068(3) Uani 1 1 d .
C13 C 0.9935(8) 0.7290(5) 0.2864(4) 0.057(3) Uani 1 1 d .
H13A H 0.9674 0.7631 0.3224 0.086 Uiso 1 1 calc R
H13B H 1.0477 0.7646 0.2619 0.086 Uiso 1 1 calc R
H13C H 1.0423 0.6782 0.3043 0.086 Uiso 1 1 calc R
C14 C 0.3861(7) 0.6592(5) -0.0524(4) 0.035(2) Uani 1 1 d .
C15 C 0.3698(9) 0.5941(5) -0.1017(4) 0.050(2) Uani 1 1 d .
H15A H 0.4241 0.5447 -0.0974 0.060 Uiso 1 1 calc R
C16 C 0.2737(9) 0.6021(6) -0.1571(5) 0.059(3) Uani 1 1 d .
H16A H 0.2640 0.5586 -0.1901 0.071 Uiso 1 1 calc R
C17 C 0.1930(9) 0.6746(7) -0.1629(5) 0.062(3) Uani 1 1 d .
H17A H 0.1269 0.6795 -0.1993 0.075 Uiso 1 1 calc R
C18 C 0.2088(9) 0.7394(7) -0.1157(5) 0.062(3) Uani 1 1 d .
H18A H 0.1542 0.7887 -0.1207 0.074 Uiso 1 1 calc R
C19 C 0.3038(8) 0.7331(5) -0.0611(4) 0.038(2) Uani 1 1 d .
H19A H 0.3138 0.7782 -0.0295 0.046 Uiso 1 1 calc R
C20 C 0.6531(8) 0.6823(5) -0.0242(4) 0.0354(19) Uani 1 1 d .
C21 C 0.6605(8) 0.7728(5) -0.0381(4) 0.046(2) Uani 1 1 d .
H21A H 0.6014 0.8117 -0.0226 0.055 Uiso 1 1 calc R
C22 C 0.7533(10) 0.8046(7) -0.0741(5) 0.064(3) Uani 1 1 d .
H22A H 0.7585 0.8647 -0.0826 0.076 Uiso 1 1 calc R
C23 C 0.8366(11) 0.7484(8) -0.0970(5) 0.080(4) Uani 1 1 d .
H23A H 0.8995 0.7703 -0.1216 0.096 Uiso 1 1 calc R
C24 C 0.8320(11) 0.6596(8) -0.0854(5) 0.078(3) Uani 1 1 d .
H24A H 0.8910 0.6221 -0.1023 0.094 Uiso 1 1 calc R
C25 C 0.7394(8) 0.6251(6) -0.0484(4) 0.054(3) Uani 1 1 d .
H25A H 0.7358 0.5648 -0.0402 0.065 Uiso 1 1 calc R

loop_
_atom_site_aniso_label
_atom_site_aniso_U_11
_atom_site_aniso_U_22
_atom_site_aniso_U_33
_atom_site_aniso_U_23
_atom_site_aniso_U_13
_atom_site_aniso_U_12
Fe1 0.0299(7) 0.0314(6) 0.0344(7) -0.0020(6) 0.0072(5) 0.0039(5)
Fe2 0.0384(7) 0.0293(6) 0.0393(7) 0.0008(6) 0.0098(6) -0.0036(5)
Fe3 0.0314(7) 0.0387(6) 0.0411(7) 0.0053(6) 0.0080(6) 0.0046(6)
Fe4 0.0434(8) 0.0370(7) 0.0407(8) 0.0086(6) 0.0078(7) 0.0065(6)
P1 0.0281(12) 0.0290(10) 0.0340(13) 0.0018(10) 0.0069(10) -0.0006(9)
S1 0.0304(12) 0.0302(11) 0.0329(13) 0.0018(9) 0.0076(10) 0.0039(9)
S2 0.0393(14) 0.0392(11) 0.0380(13) 0.0020(10) 0.0022(11) 0.0015(10)
O1 0.033(4) 0.128(6) 0.080(5) 0.012(5) 0.012(4) 0.024(4)
O2 0.090(6) 0.042(4) 0.119(7) -0.005(4) -0.013(5) -0.021(4)
O3 0.088(6) 0.131(6) 0.031(4) -0.005(4) 0.019(4) 0.023(5)
O4 0.119(7) 0.088(5) 0.066(5) 0.027(4) 0.022(5) -0.039(5)
O5 0.099(6) 0.050(4) 0.090(6) -0.018(4) 0.042(5) 0.005(4)
O6 0.048(5) 0.097(5) 0.102(6) 0.023(4) -0.002(5) -0.026(4)
O7 0.086(6) 0.076(5) 0.093(6) -0.033(5) 0.012(5) 0.027(4)
O8 0.064(5) 0.063(4) 0.072(5) 0.024(4) 0.003(4) -0.015(4)
O9 0.039(4) 0.104(5) 0.100(6) 0.021(4) 0.001(5) 0.021(4)
O10 0.085(6) 0.086(5) 0.104(7) 0.036(5) -0.038(6) 0.005(4)
O11 0.109(7) 0.098(5) 0.070(5) 0.025(5) 0.050(5) 0.008(4)
O12 0.163(9) 0.048(4) 0.123(7) -0.013(5) 0.040(6) 0.021(5)
C1 0.053(7) 0.050(5) 0.037(6) 0.005(4) 0.014(5) 0.004(5)
C2 0.042(5) 0.046(5) 0.056(6) 0.004(5) 0.009(5) 0.002(4)
C3 0.027(5) 0.047(5) 0.059(7) -0.007(5) 0.001(5) 0.014(4)
C4 0.057(6) 0.046(6) 0.061(7) 0.000(5) 0.014(6) -0.018(5)
C5 0.050(6) 0.033(5) 0.049(6) 0.004(4) 0.014(5) -0.004(4)
C6 0.049(7) 0.038(5) 0.053(6) 0.003(4) 0.000(5) -0.007(4)
C7 0.034(6) 0.064(6) 0.058(7) 0.012(6) 0.007(5) 0.010(5)
C8 0.028(5) 0.073(6) 0.030(5) -0.008(5) -0.002(4) 0.003(5)
C9 0.045(7) 0.052(5) 0.059(6) 0.009(5) 0.019(6) 0.000(5)
C10 0.060(7) 0.057(6) 0.061(7) 0.020(5) 0.003(6) -0.001(5)
C11 0.094(9) 0.043(5) 0.029(6) 0.010(5) 0.007(6) 0.009(5)
C12 0.089(8) 0.048(6) 0.067(7) 0.008(6) 0.014(6) 0.002(6)
C13 0.067(7) 0.053(6) 0.051(6) -0.005(5) 0.004(5) -0.002(5)
C14 0.025(5) 0.044(5) 0.039(5) 0.002(4) 0.014(4) -0.003(4)
C15 0.049(6) 0.063(6) 0.038(5) 0.000(5) 0.009(5) 0.003(5)
C16 0.051(7) 0.076(7) 0.050(7) -0.008(5) 0.006(6) -0.010(6)
C17 0.037(6) 0.094(8) 0.051(7) 0.011(6) -0.010(5) -0.012(6)
C18 0.042(7) 0.083(7) 0.063(7) 0.022(6) 0.012(6) 0.012(5)
C19 0.036(5) 0.037(5) 0.041(5) 0.004(4) 0.003(5) 0.009(4)
C20 0.041(5) 0.039(5) 0.029(5) -0.004(4) 0.012(4) 0.001(4)
C21 0.036(6) 0.054(6) 0.048(6) 0.012(5) 0.008(5) -0.008(4)
C22 0.062(8) 0.063(6) 0.065(7) 0.021(6) 0.008(6) -0.025(6)
C23 0.074(9) 0.114(10) 0.058(8) 0.008(8) 0.031(7) -0.033(8)
C24 0.062(8) 0.104(9) 0.080(8) -0.027(7) 0.046(7) 0.000(6)
C25 0.036(6) 0.074(6) 0.054(6) -0.023(5) 0.014(5) 0.003(5)

loop_
_atom_type_symbol
_atom_type_description
_atom_type_scat_dispersion_real
_atom_type_scat_dispersion_imag
_atom_type_scat_source
C C 0.0033 0.0016 'International Tables Vol C Tables 4.2.6.8 and 6.1.1.4'
H H 0.0000 0.0000 'International Tables Vol C Tables 4.2.6.8 and 6.1.1.4'
O O 0.0106 0.0060 'International Tables Vol C Tables 4.2.6.8 and 6.1.1.4'
S S 0.1246 0.1234 'International Tables Vol C Tables 4.2.6.8 and 6.1.1.4'
P P 0.1023 0.0942 'International Tables Vol C Tables 4.2.6.8 and 6.1.1.4'
Fe Fe 0.3463 0.8444 'International Tables Vol C Tables 4.2.6.8 and 6.1.1.4'

loop_
_geom_angle_atom_site_label_1
_geom_angle_atom_site_label_2
_geom_angle_atom_site_label_3
_geom_angle
C1 Fe1 C2 102.0(4)
C1 Fe1 C3 87.9(4)
C2 Fe1 C3 99.1(4)
C1 Fe1 P1 90.4(3)
C2 Fe1 P1 102.1(3)
C3 Fe1 P1 158.6(3)
C1 Fe1 S1 154.7(3)
C2 Fe1 S1 103.0(3)
C3 Fe1 S1 91.8(3)
P1 Fe1 S1 80.79(8)
C1 Fe1 Fe2 101.6(3)
C2 Fe1 Fe2 146.6(3)
C3 Fe1 Fe2 105.1(3)
P1 Fe1 Fe2 54.38(6)
S1 Fe1 Fe2 54.20(6)
C6 Fe2 C5 99.8(4)
C6 Fe2 C4 87.8(4)
C5 Fe2 C4 101.7(4)
C6 Fe2 P1 89.7(3)
C5 Fe2 P1 101.8(3)
C4 Fe2 P1 156.5(3)
C6 Fe2 S1 152.3(3)
C5 Fe2 S1 107.7(3)
C4 Fe2 S1 90.0(3)
P1 Fe2 S1 81.54(8)
C6 Fe2 Fe1 98.3(3)
C5 Fe2 Fe1 149.9(3)
C4 Fe2 Fe1 102.9(3)
P1 Fe2 Fe1 54.40(7)
S1 Fe2 Fe1 55.42(6)
C9 Fe3 C7 90.1(4)
C9 Fe3 C8 100.0(4)
C7 Fe3 C8 101.0(4)
C9 Fe3 S1 151.5(3)
C7 Fe3 S1 91.5(3)
C8 Fe3 S1 107.6(3)
C9 Fe3 S2 94.2(3)
C7 Fe3 S2 163.3(3)
C8 Fe3 S2 94.2(3)
S1 Fe3 S2 77.12(8)
C9 Fe3 Fe4 95.8(3)
C7 Fe3 Fe4 107.3(3)
C8 Fe3 Fe4 147.5(3)
S1 Fe3 Fe4 56.66(6)
S2 Fe3 Fe4 56.25(7)
C10 Fe4 C12 92.8(4)
C10 Fe4 C11 93.8(4)
C12 Fe4 C11 97.9(4)
C10 Fe4 S2 90.7(3)
C12 Fe4 S2 152.9(3)
C11 Fe4 S2 108.6(3)
C10 Fe4 S1 159.6(3)
C12 Fe4 S1 91.4(3)
C11 Fe4 S1 105.4(3)
S2 Fe4 S1 76.81(7)
C10 Fe4 Fe3 103.5(3)
C12 Fe4 Fe3 96.9(3)
C11 Fe4 Fe3 156.6(3)
S2 Fe4 Fe3 56.26(6)
S1 Fe4 Fe3 56.07(6)
C14 P1 C20 98.5(3)
C14 P1 Fe2 116.8(2)
C20 P1 Fe2 126.1(3)
C14 P1 Fe1 124.5(3)
C20 P1 Fe1 120.9(3)
Fe2 P1 Fe1 71.22(8)
Fe2 S1 Fe3 139.25(10)
Fe2 S1 Fe1 70.38(7)
Fe3 S1 Fe1 132.94(9)
Fe2 S1 Fe4 129.81(9)
Fe3 S1 Fe4 67.27(7)
Fe1 S1 Fe4 128.81(9)
C13 S2 Fe4 115.3(3)
C13 S2 Fe3 113.5(3)
Fe4 S2 Fe3 67.49(7)
O1 C1 Fe1 177.8(9)
O2 C2 Fe1 177.3(8)
O3 C3 Fe1 176.9(8)
O4 C4 Fe2 177.7(9)
O5 C5 Fe2 176.8(8)
O6 C6 Fe2 179.0(8)
O7 C7 Fe3 178.6(9)
O8 C8 Fe3 174.1(7)
O9 C9 Fe3 177.7(9)
O10 C10 Fe4 177.3(10)
O11 C11 Fe4 176.1(9)
O12 C12 Fe4 177.3(10)
S2 C13 H13A 109.5
S2 C13 H13B 109.5
H13A C13 H13B 109.5
S2 C13 H13C 109.5
H13A C13 H13C 109.5
H13B C13 H13C 109.5
C15 C14 C19 117.9(8)
C15 C14 P1 118.1(6)
C19 C14 P1 123.9(6)
C16 C15 C14 120.9(8)
C16 C15 H15A 119.6
C14 C15 H15A 119.6
C17 C16 C15 119.3(9)
C17 C16 H16A 120.4
C15 C16 H16A 120.4
C18 C17 C16 120.6(9)
C18 C17 H17A 119.7
C16 C17 H17A 119.7
C17 C18 C19 120.8(9)
C17 C18 H18A 119.6
C19 C18 H18A 119.6
C18 C19 C14 120.4(8)
C18 C19 H19A 119.8
C14 C19 H19A 119.8
C25 C20 C21 119.2(8)
C25 C20 P1 123.1(6)
C21 C20 P1 117.3(6)
C22 C21 C20 120.7(9)
C22 C21 H21A 119.6
C20 C21 H21A 119.6
C23 C22 C21 119.4(9)
C23 C22 H22A 120.3
C21 C22 H22A 120.3
C22 C23 C24 121.9(10)
C22 C23 H23A 119.1
C24 C23 H23A 119.1
C23 C24 C25 120.3(10)
C23 C24 H24A 119.8
C25 C24 H24A 119.8
C20 C25 C24 118.5(9)
C20 C25 H25A 120.8
C24 C25 H25A 120.8

loop_
_geom_bond_atom_site_label_1
_geom_bond_atom_site_label_2
_geom_bond_distance
Fe1 C1 1.768(10)
Fe1 C2 1.791(9)
Fe1 C3 1.792(10)
Fe1 P1 2.223(2)
Fe1 S1 2.263(2)
Fe1 Fe2 2.5889(17)
Fe2 C6 1.763(10)
Fe2 C5 1.776(9)
Fe2 C4 1.804(10)
Fe2 P1 2.223(2)
Fe2 S1 2.229(2)
Fe3 C9 1.761(10)
Fe3 C7 1.805(11)
Fe3 C8 1.815(10)
Fe3 S1 2.260(2)
Fe3 S2 2.261(2)
Fe3 Fe4 2.5118(17)
Fe4 C10 1.750(10)
Fe4 C12 1.766(10)
Fe4 C11 1.793(11)
Fe4 S2 2.261(2)
Fe4 S1 2.275(2)
P1 C14 1.803(8)
P1 C20 1.816(8)
S2 C13 1.798(8)
O1 C1 1.135(10)
O2 C2 1.138(9)
O3 C3 1.142(10)
O4 C4 1.129(9)
O5 C5 1.141(8)
O6 C6 1.144(10)
O7 C7 1.121(9)
O8 C8 1.142(9)
O9 C9 1.156(10)
O10 C10 1.158(10)
O11 C11 1.123(10)
O12 C12 1.139(10)
C13 H13A 0.9600
C13 H13B 0.9600
C13 H13C 0.9600
C14 C15 1.393(10)
C14 C19 1.398(10)
C15 C16 1.386(11)
C15 H15A 0.9300
C16 C17 1.371(12)
C16 H16A 0.9300
C17 C18 1.361(12)
C17 H17A 0.9300
C18 C19 1.367(11)
C18 H18A 0.9300
C19 H19A 0.9300
C20 C25 1.377(10)
C20 C21 1.404(10)
C21 C22 1.366(11)
C21 H21A 0.9300
C22 C23 1.334(12)
C22 H22A 0.9300
C23 C24 1.367(13)
C23 H23A 0.9300
C24 C25 1.391(12)
C24 H24A 0.9300
C25 H25A 0.9300

loop_
_geom_torsion_atom_site_label_1
_geom_torsion_atom_site_label_2
_geom_torsion_atom_site_label_3
_geom_torsion_atom_site_label_4
_geom_torsion
C1 Fe1 Fe2 C6 -1.5(4)
C2 Fe1 Fe2 C6 -135.5(6)
C3 Fe1 Fe2 C6 89.4(4)
P1 Fe1 Fe2 C6 -83.6(3)
S1 Fe1 Fe2 C6 170.5(3)
C1 Fe1 Fe2 C5 124.9(6)
C2 Fe1 Fe2 C5 -9.1(8)
C3 Fe1 Fe2 C5 -144.2(6)
P1 Fe1 Fe2 C5 42.8(6)
S1 Fe1 Fe2 C5 -63.0(6)
C1 Fe1 Fe2 C4 -91.2(4)
C2 Fe1 Fe2 C4 134.8(6)
C3 Fe1 Fe2 C4 -0.2(4)
P1 Fe1 Fe2 C4 -173.2(3)
S1 Fe1 Fe2 C4 80.9(3)
C1 Fe1 Fe2 P1 82.0(3)
C2 Fe1 Fe2 P1 -52.0(5)
C3 Fe1 Fe2 P1 173.0(3)
S1 Fe1 Fe2 P1 -105.90(10)
C1 Fe1 Fe2 S1 -172.1(3)
C2 Fe1 Fe2 S1 53.9(5)
C3 Fe1 Fe2 S1 -81.1(3)
P1 Fe1 Fe2 S1 105.90(10)
C9 Fe3 Fe4 C10 9.6(4)
C7 Fe3 Fe4 C10 101.6(4)
C8 Fe3 Fe4 C10 -109.4(6)
S1 Fe3 Fe4 C10 -178.4(3)
S2 Fe3 Fe4 C10 -81.6(3)
C9 Fe3 Fe4 C12 -85.0(4)
C7 Fe3 Fe4 C12 7.0(4)
C8 Fe3 Fe4 C12 156.0(6)
S1 Fe3 Fe4 C12 87.0(3)
S2 Fe3 Fe4 C12 -176.2(3)
C9 Fe3 Fe4 C11 146.1(8)
C7 Fe3 Fe4 C11 -122.0(8)
C8 Fe3 Fe4 C11 27.1(9)
S1 Fe3 Fe4 C11 -41.9(8)
S2 Fe3 Fe4 C11 54.9(8)
C9 Fe3 Fe4 S2 91.2(3)
C7 Fe3 Fe4 S2 -176.9(3)
C8 Fe3 Fe4 S2 -27.8(5)
S1 Fe3 Fe4 S2 -96.81(9)
C9 Fe3 Fe4 S1 -172.0(3)
C7 Fe3 Fe4 S1 -80.0(3)
C8 Fe3 Fe4 S1 69.0(5)
S2 Fe3 Fe4 S1 96.81(9)
C6 Fe2 P1 C14 -19.5(4)
C5 Fe2 P1 C14 80.5(4)
C4 Fe2 P1 C14 -103.2(8)
S1 Fe2 P1 C14 -173.1(3)
Fe1 Fe2 P1 C14 -120.0(3)
C6 Fe2 P1 C20 -144.4(4)
C5 Fe2 P1 C20 -44.5(4)
C4 Fe2 P1 C20 131.9(8)
S1 Fe2 P1 C20 61.9(3)
Fe1 Fe2 P1 C20 115.1(3)
C6 Fe2 P1 Fe1 100.5(3)
C5 Fe2 P1 Fe1 -159.6(3)
C4 Fe2 P1 Fe1 16.8(8)
S1 Fe2 P1 Fe1 -53.18(7)
C1 Fe1 P1 C14 6.1(4)
C2 Fe1 P1 C14 -96.3(4)
C3 Fe1 P1 C14 91.3(8)
S1 Fe1 P1 C14 162.3(3)
Fe2 Fe1 P1 C14 110.1(3)
C1 Fe1 P1 C20 134.6(4)
C2 Fe1 P1 C20 32.2(4)
C3 Fe1 P1 C20 -140.2(7)
S1 Fe1 P1 C20 -69.2(3)
Fe2 Fe1 P1 C20 -121.4(3)
C1 Fe1 P1 Fe2 -104.0(3)
C2 Fe1 P1 Fe2 153.6(3)
C3 Fe1 P1 Fe2 -18.8(7)
S1 Fe1 P1 Fe2 52.21(7)
C6 Fe2 S1 Fe3 -154.5(6)
C5 Fe2 S1 Fe3 18.0(3)
C4 Fe2 S1 Fe3 120.3(3)
P1 Fe2 S1 Fe3 -81.72(14)
Fe1 Fe2 S1 Fe3 -133.96(15)
C6 Fe2 S1 Fe1 -20.5(6)
C5 Fe2 S1 Fe1 152.0(3)
C4 Fe2 S1 Fe1 -105.7(3)
P1 Fe2 S1 Fe1 52.24(7)
C6 Fe2 S1 Fe4 104.2(6)
C5 Fe2 S1 Fe4 -83.3(3)
C4 Fe2 S1 Fe4 19.0(3)
P1 Fe2 S1 Fe4 176.93(12)
Fe1 Fe2 S1 Fe4 124.69(13)
C9 Fe3 S1 Fe2 -108.3(6)
C7 Fe3 S1 Fe2 -15.4(3)
C8 Fe3 S1 Fe2 86.5(3)
S2 Fe3 S1 Fe2 176.85(14)
Fe4 Fe3 S1 Fe2 -125.26(15)
C9 Fe3 S1 Fe1 139.5(6)
C7 Fe3 S1 Fe1 -127.6(3)
C8 Fe3 S1 Fe1 -25.6(3)
S2 Fe3 S1 Fe1 64.69(13)
Fe4 Fe3 S1 Fe1 122.57(14)
C9 Fe3 S1 Fe4 16.9(6)
C7 Fe3 S1 Fe4 109.8(3)
C8 Fe3 S1 Fe4 -148.2(3)
S2 Fe3 S1 Fe4 -57.88(7)
C1 Fe1 S1 Fe2 18.5(7)
C2 Fe1 S1 Fe2 -152.8(3)
C3 Fe1 S1 Fe2 107.4(3)
P1 Fe1 S1 Fe2 -52.37(7)
C1 Fe1 S1 Fe3 158.6(7)
C2 Fe1 S1 Fe3 -12.7(3)
C3 Fe1 S1 Fe3 -112.5(3)
P1 Fe1 S1 Fe3 87.70(13)
Fe2 Fe1 S1 Fe3 140.08(15)
C1 Fe1 S1 Fe4 -107.4(7)
C2 Fe1 S1 Fe4 81.4(3)
C3 Fe1 S1 Fe4 -18.4(3)
P1 Fe1 S1 Fe4 -178.22(11)
Fe2 Fe1 S1 Fe4 -125.85(13)
C10 Fe4 S1 Fe2 140.5(9)
C12 Fe4 S1 Fe2 38.7(4)
C11 Fe4 S1 Fe2 -59.9(3)
S2 Fe4 S1 Fe2 -165.93(13)
Fe3 Fe4 S1 Fe2 136.06(13)
C10 Fe4 S1 Fe3 4.4(9)
C12 Fe4 S1 Fe3 -97.4(4)
C11 Fe4 S1 Fe3 164.0(3)
S2 Fe4 S1 Fe3 58.00(7)
C10 Fe4 S1 Fe1 -123.2(9)
C12 Fe4 S1 Fe1 135.0(4)
C11 Fe4 S1 Fe1 36.3(3)
S2 Fe4 S1 Fe1 -69.65(12)
Fe3 Fe4 S1 Fe1 -127.65(12)
C10 Fe4 S2 C13 -0.5(5)
C12 Fe4 S2 C13 -98.0(8)
C11 Fe4 S2 C13 93.7(5)
S1 Fe4 S2 C13 -164.2(3)
Fe3 Fe4 S2 C13 -106.4(3)
C10 Fe4 S2 Fe3 105.9(3)
C12 Fe4 S2 Fe3 8.4(7)
C11 Fe4 S2 Fe3 -159.9(3)
S1 Fe4 S2 Fe3 -57.80(7)
C9 Fe3 S2 C13 14.7(4)
C7 Fe3 S2 C13 119.4(10)
C8 Fe3 S2 C13 -85.6(4)
S1 Fe3 S2 C13 167.2(3)
Fe4 Fe3 S2 C13 108.9(3)
C9 Fe3 S2 Fe4 -94.2(3)
C7 Fe3 S2 Fe4 10.5(10)
C8 Fe3 S2 Fe4 165.4(3)
S1 Fe3 S2 Fe4 58.32(6)
C2 Fe1 C1 O1 -114(23)
C3 Fe1 C1 O1 -16(23)
P1 Fe1 C1 O1 143(23)
S1 Fe1 C1 O1 74(23)
Fe2 Fe1 C1 O1 89(23)
C1 Fe1 C2 O2 156(20)
C3 Fe1 C2 O2 66(20)
P1 Fe1 C2 O2 -111(20)
S1 Fe1 C2 O2 -28(20)
Fe2 Fe1 C2 O2 -70(20)
C1 Fe1 C3 O3 -48(16)
C2 Fe1 C3 O3 54(16)
P1 Fe1 C3 O3 -133(16)
S1 Fe1 C3 O3 158(16)
Fe2 Fe1 C3 O3 -149(16)
C6 Fe2 C4 O4 -48(22)
C5 Fe2 C4 O4 -147(21)
P1 Fe2 C4 O4 37(22)
S1 Fe2 C4 O4 105(22)
Fe1 Fe2 C4 O4 50(22)
C6 Fe2 C5 O5 45(13)
C4 Fe2 C5 O5 135(13)
P1 Fe2 C5 O5 -47(13)
S1 Fe2 C5 O5 -132(13)
Fe1 Fe2 C5 O5 -81(13)
C5 Fe2 C6 O6 49(51)
C4 Fe2 C6 O6 -52(51)
P1 Fe2 C6 O6 151(51)
S1 Fe2 C6 O6 -138(51)
Fe1 Fe2 C6 O6 -155(51)
C9 Fe3 C7 O7 129(36)
C8 Fe3 C7 O7 -131(36)
S1 Fe3 C7 O7 -23(36)
S2 Fe3 C7 O7 23(36)
Fe4 Fe3 C7 O7 32(36)
C9 Fe3 C8 O8 -67(8)
C7 Fe3 C8 O8 -159(8)
S1 Fe3 C8 O8 106(8)
S2 Fe3 C8 O8 28(8)
Fe4 Fe3 C8 O8 51(8)
C7 Fe3 C9 O9 1(22)
C8 Fe3 C9 O9 -101(22)
S1 Fe3 C9 O9 94(22)
S2 Fe3 C9 O9 164(22)
Fe4 Fe3 C9 O9 108(22)
C12 Fe4 C10 O10 -125(18)
C11 Fe4 C10 O10 -27(18)
S2 Fe4 C10 O10 82(18)
S1 Fe4 C10 O10 133(18)
Fe3 Fe4 C10 O10 137(18)
C10 Fe4 C11 O11 -45(14)
C12 Fe4 C11 O11 48(14)
S2 Fe4 C11 O11 -137(14)
S1 Fe4 C11 O11 142(14)
Fe3 Fe4 C11 O11 177(14)
C10 Fe4 C12 O12 -14(23)
C11 Fe4 C12 O12 -108(23)
S2 Fe4 C12 O12 83(23)
S1 Fe4 C12 O12 146(23)
Fe3 Fe4 C12 O12 90(23)
C20 P1 C14 C15 79.7(6)
Fe2 P1 C14 C15 -58.2(7)
Fe1 P1 C14 C15 -143.0(5)
C20 P1 C14 C19 -97.5(7)
Fe2 P1 C14 C19 124.5(6)
Fe1 P1 C14 C19 39.7(7)
C19 C14 C15 C16 -0.8(12)
P1 C14 C15 C16 -178.3(7)
C14 C15 C16 C17 -0.7(13)
C15 C16 C17 C18 1.7(14)
C16 C17 C18 C19 -1.1(14)
C17 C18 C19 C14 -0.5(13)
C15 C14 C19 C18 1.4(12)
P1 C14 C19 C18 178.7(6)
C14 P1 C20 C25 -101.2(7)
Fe2 P1 C20 C25 31.1(8)
Fe1 P1 C20 C25 119.5(7)
C14 P1 C20 C21 71.4(6)
Fe2 P1 C20 C21 -156.3(5)
Fe1 P1 C20 C21 -67.9(7)
C25 C20 C21 C22 -1.2(12)
P1 C20 C21 C22 -174.1(7)
C20 C21 C22 C23 0.9(14)
C21 C22 C23 C24 -0.1(16)
C22 C23 C24 C25 -0.4(17)
C21 C20 C25 C24 0.7(12)
P1 C20 C25 C24 173.1(7)
C23 C24 C25 C20 0.1(15)
